data_2022479
loop_
_publ_author_name
'Mason, Helen E.'
'Howard, Judith A. K.'
'Sparkes, Hazel A.'

_publ_section_title
;
 Selected solid-state behaviour of three di-<i>tert</i>-butyl-substituted
 <i>N</i>-salicylideneaniline derivatives: temperature-induced phase
 transitions and chromic behaviour
;
_journal_coeditor_code WV3002
_journal_issue 10
_journal_name_full 'Acta Crystallographica Section C'
_journal_page_first 659
_journal_page_last 667
_journal_paper_doi 10.1107/S2053229621008780
_journal_volume 77
_journal_year 2021
_chemical_formula_iupac 'C21 H26 Br N O'
_chemical_formula_moiety 'C21 H26 Br N O'
_chemical_formula_sum 'C21 H26 Br N O'
_chemical_formula_weight 388.34
_chemical_name_systematic
;
(<i>E</i>)-6-{[(4-Bromophenyl)imino]methyl}-2,4-di-<i>tert</i>-butylphenol
;
_space_group_crystal_system monoclinic
_space_group_IT_number 14
_space_group_name_Hall '-P 2ybc'
_space_group_name_H-M_alt 'P 1 21/c 1'
_atom_sites_solution_hydrogens mixed
_atom_sites_solution_primary direct
_audit_creation_method
;
Olex2 1.3
(compiled 2020.02.04 svn.rd84adfe8 for OlexSys, GUI svn.r6032)
;
_cell_angle_alpha 90
_cell_angle_beta 91.6950(16)
_cell_angle_gamma 90
_cell_formula_units_Z 4
_cell_length_a 17.8028(3)
_cell_length_b 10.55679(16)
_cell_length_c 10.21910(18)
_cell_measurement_reflns_used 11397
_cell_measurement_temperature 150(2)
_cell_measurement_theta_max 31.3620
_cell_measurement_theta_min 3.0180
_cell_volume 1919.74(6)
_computing_cell_refinement
;
CrysAlis PRO (Agilent, 2013)
;
_computing_data_collection
;
CrysAlis PRO (Agilent, 2013)
;
_computing_data_reduction
;
CrysAlis PRO (Agilent, 2013)
;
_computing_molecular_graphics
;
OLEX2 (Dolomanov <i>et al.</i>,  2009)
;
_computing_publication_material
;
OLEX2 (Dolomanov <i>et al.</i>,  2009)
;
_computing_structure_refinement
;
SHELXL2018 (Sheldrick, 2015)
;
_computing_structure_solution
;
SHELXS (Sheldrick, 2008)
;
_diffrn_ambient_temperature 150(2)
_diffrn_detector_area_resol_mean 10.3620
_diffrn_measured_fraction_theta_full 0.997
_diffrn_measured_fraction_theta_max 0.998
_diffrn_measurement_device_type 'Agilent SuperNova Dual Source diffractometer with an Atlas detector'
_diffrn_measurement_method '\w and \p scans'
_diffrn_radiation_monochromator mirror
_diffrn_radiation_type 'Mo K\a'
_diffrn_radiation_wavelength 0.71073
_diffrn_reflns_av_R_equivalents 0.0396
_diffrn_reflns_av_unetI/netI 0.0291
_diffrn_reflns_limit_h_max 23
_diffrn_reflns_limit_h_min -23
_diffrn_reflns_limit_k_max 13
_diffrn_reflns_limit_k_min -9
_diffrn_reflns_limit_l_max 13
_diffrn_reflns_limit_l_min -13
_diffrn_reflns_number 28980
_diffrn_reflns_theta_full 25.000
_diffrn_reflns_theta_max 27.873
_diffrn_reflns_theta_min 2.979
_diffrn_source 'SuperNova (Mo) X-ray Source'
_exptl_absorpt_coefficient_mu 2.148
_exptl_absorpt_correction_T_max 1.00000
_exptl_absorpt_correction_T_min 0.65990
_exptl_absorpt_correction_type multi-scan
_exptl_absorpt_process_details
;
(CrysAlis PRO; Agilent, 2013)
;
_exptl_crystal_colour yellow
_exptl_crystal_density_diffrn 1.344
_exptl_crystal_description needle
_exptl_crystal_F_000 808
_exptl_crystal_size_max 0.3
_exptl_crystal_size_mid 0.05
_exptl_crystal_size_min 0.05
_refine_diff_density_max 0.450
_refine_diff_density_min -0.362
_refine_ls_extinction_method none
_refine_ls_goodness_of_fit_ref 1.030
_refine_ls_hydrogen_treatment mixed
_refine_ls_matrix_type full
_refine_ls_number_parameters 258
_refine_ls_number_reflns 4570
_refine_ls_number_restraints 67
_refine_ls_restrained_S_all 1.136
_refine_ls_R_factor_all 0.0473
_refine_ls_R_factor_gt 0.0309
_refine_ls_shift/su_max 0.001
_refine_ls_shift/su_mean 0.000
_refine_ls_structure_factor_coef Fsqd
_refine_ls_weighting_details 'w=1/[\s^2^(Fo^2^)+(0.0278P)^2^+1.2083P] where P=(Fo^2^+2Fc^2^)/3'
_refine_ls_weighting_scheme calc
_refine_ls_wR_factor_gt 0.0671
_refine_ls_wR_factor_ref 0.0727
_reflns_number_gt 3604
_reflns_number_total 4570
_reflns_threshold_expression 'I > 2\s(I)'
_cod_data_source_file wv3002sup1.cif
_cod_data_source_block 3_150K
_cod_database_code 2022479
_shelx_space_group_comment
;
The symmetry employed for this shelxl refinement is uniquely defined
by the following loop, which should always be used as a source of
symmetry information in preference to the above space-group names.
They are only intended as comments.
;
_shelx_estimated_absorpt_t_min 0.565
_shelx_estimated_absorpt_t_max 0.900

loop_
_space_group_symop_operation_xyz
'x, y, z'
'-x, y+1/2, -z+1/2'
'-x, -y, -z'
'x, -y-1/2, z-1/2'

loop_
_atom_site_type_symbol
_atom_site_label
_atom_site_fract_x
_atom_site_fract_y
_atom_site_fract_z
_atom_site_U_iso_or_equiv
_atom_site_adp_type
_atom_site_calc_flag
_atom_site_occupancy
_atom_site_disorder_assembly
_atom_site_disorder_group
Br Br1 -0.13644(2) 0.44578(2) -0.29000(2) 0.03480(8) Uani d 1 . .
O O1 0.18011(8) 0.01007(13) 0.15556(14) 0.0295(3) Uani d 1 . .
N N1 0.11607(9) 0.20340(15) 0.03813(16) 0.0277(4) Uani d 1 . .
C C1 0.23231(10) 0.09145(17) 0.20655(18) 0.0230(4) Uani d 1 . .
C C2 0.28925(10) 0.04754(16) 0.29343(17) 0.0217(4) Uani d 1 . .
C C3 0.34096(10) 0.13632(17) 0.34049(17) 0.0232(4) Uani d 1 . .
H H3 0.379382 0.107662 0.399830 0.028 Uiso calc 1 . .
C C4 0.34061(10) 0.26494(17) 0.30686(18) 0.0247(4) Uani d 1 . .
C C5 0.28326(11) 0.30457(17) 0.22279(19) 0.0271(4) Uani d 1 . .
H H5 0.280656 0.391310 0.198318 0.032 Uiso calc 1 . .
C C6 0.22892(10) 0.22080(17) 0.17262(18) 0.0247(4) Uani d 1 . .
C C7 0.16923(11) 0.27128(18) 0.08793(19) 0.0291(4) Uani d 1 . .
H H7 0.169624 0.359268 0.068451 0.035 Uiso calc 1 . .
C C8 0.05884(10) 0.26217(18) -0.04112(18) 0.0261(4) Uani d 1 . .
C C9 0.07027(11) 0.3727(2) -0.1113(2) 0.0353(5) Uani d 1 . .
H H9 0.118509 0.411234 -0.109202 0.042 Uiso calc 1 . .
C C10 0.01216(12) 0.4273(2) -0.1843(2) 0.0350(5) Uani d 1 . .
H H10 0.020081 0.503480 -0.231393 0.042 Uiso calc 1 . .
C C11 -0.05743(10) 0.36977(18) -0.18789(18) 0.0259(4) Uani d 1 . .
C C12 -0.07008(11) 0.25848(19) -0.1214(2) 0.0298(4) Uani d 1 . .
H H12 -0.118098 0.219178 -0.125727 0.036 Uiso calc 1 . .
C C13 -0.01139(11) 0.20496(19) -0.0481(2) 0.0305(4) Uani d 1 . .
H H13 -0.019370 0.128141 -0.002171 0.037 Uiso calc 1 . .
C C14 0.29426(11) -0.09316(17) 0.33386(18) 0.0249(4) Uani d 1 . .
C C15 0.36176(12) -0.11911(19) 0.4261(2) 0.0350(5) Uani d 1 . .
H H15A 0.356928 -0.069418 0.506412 0.052 Uiso calc 1 . .
H H15B 0.408107 -0.095073 0.383036 0.052 Uiso calc 1 . .
H H15C 0.363476 -0.209480 0.447938 0.052 Uiso calc 1 . .
C C16 0.30344(12) -0.17599(18) 0.2111(2) 0.0333(5) Uani d 1 . .
H H16A 0.350575 -0.154139 0.169403 0.050 Uiso calc 1 . .
H H16B 0.261165 -0.160990 0.149506 0.050 Uiso calc 1 . .
H H16C 0.304431 -0.265514 0.236523 0.050 Uiso calc 1 . .
C C17 0.22318(12) -0.13215(19) 0.4055(2) 0.0324(4) Uani d 1 . .
H H17A 0.178929 -0.118533 0.347883 0.049 Uiso calc 1 . .
H H17B 0.218775 -0.080873 0.484829 0.049 Uiso calc 1 . .
H H17C 0.226510 -0.221911 0.429418 0.049 Uiso calc 1 . .
C C18 0.40013(11) 0.35767(18) 0.36040(18) 0.0291(4) Uani d 1 . .
C C19 0.4498(3) 0.3960(7) 0.2547(5) 0.0518(15) Uani d 0.535(6) A 1
H H19A 0.419730 0.434848 0.183550 0.078 Uiso calc 0.535(6) A 1
H H19B 0.475817 0.321328 0.221553 0.078 Uiso calc 0.535(6) A 1
H H19C 0.486796 0.457267 0.288735 0.078 Uiso calc 0.535(6) A 1
C C20 0.4414(3) 0.3089(5) 0.4809(5) 0.060(2) Uani d 0.535(6) A 1
H H20A 0.475916 0.374283 0.514732 0.091 Uiso calc 0.535(6) A 1
H H20B 0.470091 0.233045 0.458459 0.091 Uiso calc 0.535(6) A 1
H H20C 0.405219 0.287585 0.547793 0.091 Uiso calc 0.535(6) A 1
C C21 0.3570(3) 0.4798(5) 0.4092(7) 0.0605(17) Uani d 0.535(6) A 1
H H21A 0.318837 0.454594 0.471226 0.091 Uiso calc 0.535(6) A 1
H H21B 0.332704 0.522462 0.334007 0.091 Uiso calc 0.535(6) A 1
H H21C 0.392898 0.537745 0.452383 0.091 Uiso calc 0.535(6) A 1
C C19A 0.4198(4) 0.4608(6) 0.2615(5) 0.0440(15) Uani d 0.465(6) A 2
H H19D 0.377474 0.519708 0.250993 0.066 Uiso calc 0.465(6) A 2
H H19E 0.429930 0.421559 0.176886 0.066 Uiso calc 0.465(6) A 2
H H19F 0.464424 0.506986 0.293242 0.066 Uiso calc 0.465(6) A 2
C C21A 0.3786(4) 0.4101(8) 0.4865(6) 0.066(2) Uani d 0.465(6) A 2
H H21D 0.419622 0.462612 0.522576 0.099 Uiso calc 0.465(6) A 2
H H21E 0.368431 0.340814 0.547262 0.099 Uiso calc 0.465(6) A 2
H H21F 0.333324 0.462071 0.474067 0.099 Uiso calc 0.465(6) A 2
C C20A 0.4783(3) 0.2852(5) 0.3802(8) 0.057(2) Uani d 0.465(6) A 2
H H20D 0.517875 0.346325 0.403387 0.086 Uiso calc 0.465(6) A 2
H H20E 0.490672 0.242011 0.298699 0.086 Uiso calc 0.465(6) A 2
H H20F 0.474232 0.222698 0.450517 0.086 Uiso calc 0.465(6) A 2
H H1 0.1492(12) 0.054(2) 0.109(2) 0.058(8) Uiso d 1 . .

loop_
_atom_site_aniso_label
_atom_site_aniso_U_11
_atom_site_aniso_U_22
_atom_site_aniso_U_33
_atom_site_aniso_U_12
_atom_site_aniso_U_13
_atom_site_aniso_U_23
Br1 0.03124(12) 0.03363(12) 0.03882(13) 0.00648(9) -0.01060(8) 0.00195(9)
O1 0.0294(7) 0.0224(7) 0.0360(8) -0.0032(6) -0.0114(6) -0.0015(6)
N1 0.0259(8) 0.0276(8) 0.0293(9) 0.0015(7) -0.0061(7) -0.0015(7)
C1 0.0223(9) 0.0227(9) 0.0240(9) -0.0020(7) -0.0004(7) -0.0043(7)
C2 0.0243(9) 0.0209(8) 0.0200(8) 0.0004(7) 0.0014(7) -0.0023(7)
C3 0.0244(9) 0.0241(9) 0.0209(9) -0.0003(7) -0.0024(7) 0.0011(7)
C4 0.0268(9) 0.0245(9) 0.0226(9) -0.0037(8) -0.0030(7) -0.0013(7)
C5 0.0320(10) 0.0195(9) 0.0293(10) -0.0012(8) -0.0053(8) -0.0004(7)
C6 0.0243(9) 0.0238(9) 0.0256(9) 0.0029(7) -0.0050(7) -0.0027(7)
C7 0.0325(10) 0.0226(9) 0.0319(10) 0.0030(8) -0.0070(8) -0.0039(8)
C8 0.0254(9) 0.0274(10) 0.0253(9) 0.0021(8) -0.0048(8) -0.0015(8)
C9 0.0250(10) 0.0437(12) 0.0370(11) -0.0105(9) -0.0057(9) 0.0103(10)
C10 0.0334(11) 0.0368(11) 0.0343(11) -0.0071(9) -0.0072(9) 0.0133(9)
C11 0.0263(9) 0.0265(9) 0.0246(9) 0.0034(8) -0.0034(7) -0.0027(8)
C12 0.0225(9) 0.0304(10) 0.0361(11) -0.0032(8) -0.0036(8) -0.0007(8)
C13 0.0313(10) 0.0253(10) 0.0344(11) -0.0018(8) -0.0067(8) 0.0024(8)
C14 0.0285(10) 0.0203(8) 0.0257(9) 0.0005(8) -0.0019(8) 0.0004(7)
C15 0.0379(11) 0.0258(10) 0.0407(12) 0.0024(9) -0.0101(9) 0.0074(9)
C16 0.0440(12) 0.0227(9) 0.0331(11) 0.0039(9) 0.0016(9) -0.0034(8)
C17 0.0381(11) 0.0265(10) 0.0326(11) -0.0037(9) 0.0032(9) 0.0024(8)
C18 0.0333(10) 0.0283(10) 0.0254(10) -0.0108(8) -0.0066(8) 0.0021(8)
C19 0.045(3) 0.071(4) 0.039(3) -0.031(3) 0.006(2) -0.005(3)
C20 0.072(4) 0.057(3) 0.050(3) -0.042(3) -0.039(3) 0.020(3)
C21 0.051(3) 0.045(3) 0.085(4) -0.014(2) -0.004(3) -0.038(3)
C19A 0.044(3) 0.042(3) 0.046(3) -0.019(3) -0.010(3) -0.001(3)
C21A 0.059(4) 0.093(5) 0.045(3) -0.046(4) 0.012(3) -0.034(4)
C20A 0.031(3) 0.039(3) 0.100(5) -0.015(2) -0.025(3) 0.010(3)

loop_
_atom_type_symbol
_atom_type_description
_atom_type_scat_dispersion_real
_atom_type_scat_dispersion_imag
_atom_type_scat_source
C C 0.0033 0.0016 'International Tables Vol C Tables 4.2.6.8 and 6.1.1.4'
H H 0.0000 0.0000 'International Tables Vol C Tables 4.2.6.8 and 6.1.1.4'
Br Br -0.2901 2.4595 'International Tables Vol C Tables 4.2.6.8 and 6.1.1.4'
N N 0.0061 0.0033 'International Tables Vol C Tables 4.2.6.8 and 6.1.1.4'
O O 0.0106 0.0060 'International Tables Vol C Tables 4.2.6.8 and 6.1.1.4'

loop_
_geom_angle_atom_site_label_1
_geom_angle_atom_site_label_2
_geom_angle_atom_site_label_3
_geom_angle_site_symmetry_1
_geom_angle_site_symmetry_3
_geom_angle
_geom_angle_publ_flag
C1 O1 H1 . . 107.2(18) ?
C7 N1 C8 . . 119.33(17) ?
O1 C1 C2 . . 120.40(16) ?
O1 C1 C6 . . 119.64(16) ?
C2 C1 C6 . . 119.96(16) ?
C1 C2 C14 . . 121.40(15) ?
C3 C2 C1 . . 117.00(16) ?
C3 C2 C14 . . 121.59(16) ?
C2 C3 H3 . . 117.6 ?
C2 C3 C4 . . 124.81(17) ?
C4 C3 H3 . . 117.6 ?
C3 C4 C18 . . 122.27(16) ?
C5 C4 C3 . . 116.40(16) ?
C5 C4 C18 . . 121.33(16) ?
C4 C5 H5 . . 119.1 ?
C4 C5 C6 . . 121.89(17) ?
C6 C5 H5 . . 119.1 ?
C1 C6 C7 . . 121.83(16) ?
C5 C6 C1 . . 119.92(16) ?
C5 C6 C7 . . 118.24(17) ?
N1 C7 C6 . . 123.42(18) ?
N1 C7 H7 . . 118.3 ?
C6 C7 H7 . . 118.3 ?
C9 C8 N1 . . 123.13(17) ?
C9 C8 C13 . . 118.99(17) ?
C13 C8 N1 . . 117.89(17) ?
C8 C9 H9 . . 119.7 ?
C10 C9 C8 . . 120.68(18) ?
C10 C9 H9 . . 119.7 ?
C9 C10 H10 . . 120.4 ?
C11 C10 C9 . . 119.19(19) ?
C11 C10 H10 . . 120.4 ?
C10 C11 Br1 . . 118.52(15) ?
C12 C11 Br1 . . 120.01(14) ?
C12 C11 C10 . . 121.45(18) ?
C11 C12 H12 . . 120.6 ?
C11 C12 C13 . . 118.77(18) ?
C13 C12 H12 . . 120.6 ?
C8 C13 H13 . . 119.6 ?
C12 C13 C8 . . 120.89(18) ?
C12 C13 H13 . . 119.6 ?
C15 C14 C2 . . 112.05(15) ?
C15 C14 C16 . . 107.42(16) ?
C15 C14 C17 . . 107.54(16) ?
C16 C14 C2 . . 109.56(15) ?
C17 C14 C2 . . 110.08(15) ?
C17 C14 C16 . . 110.13(16) ?
C14 C15 H15A . . 109.5 ?
C14 C15 H15B . . 109.5 ?
C14 C15 H15C . . 109.5 ?
H15A C15 H15B . . 109.5 ?
H15A C15 H15C . . 109.5 ?
H15B C15 H15C . . 109.5 ?
C14 C16 H16A . . 109.5 ?
C14 C16 H16B . . 109.5 ?
C14 C16 H16C . . 109.5 ?
H16A C16 H16B . . 109.5 ?
H16A C16 H16C . . 109.5 ?
H16B C16 H16C . . 109.5 ?
C14 C17 H17A . . 109.5 ?
C14 C17 H17B . . 109.5 ?
C14 C17 H17C . . 109.5 ?
H17A C17 H17B . . 109.5 ?
H17A C17 H17C . . 109.5 ?
H17B C17 H17C . . 109.5 ?
C4 C18 C21 . . 107.2(2) ?
C4 C18 C19A . . 112.8(2) ?
C4 C18 C20A . . 109.3(2) ?
C19 C18 C4 . . 109.7(2) ?
C19 C18 C20 . . 113.8(3) ?
C19 C18 C21 . . 108.3(4) ?
C20 C18 C4 . . 112.9(2) ?
C20 C18 C21 . . 104.5(3) ?
C19A C18 C20A . . 102.1(3) ?
C21A C18 C4 . . 111.1(3) ?
C21A C18 C19A . . 112.5(4) ?
C21A C18 C20A . . 108.7(4) ?
C18 C19 H19A . . 109.5 ?
C18 C19 H19B . . 109.5 ?
C18 C19 H19C . . 109.5 ?
H19A C19 H19B . . 109.5 ?
H19A C19 H19C . . 109.5 ?
H19B C19 H19C . . 109.5 ?
C18 C20 H20A . . 109.5 ?
C18 C20 H20B . . 109.5 ?
C18 C20 H20C . . 109.5 ?
H20A C20 H20B . . 109.5 ?
H20A C20 H20C . . 109.5 ?
H20B C20 H20C . . 109.5 ?
C18 C21 H21A . . 109.5 ?
C18 C21 H21B . . 109.5 ?
C18 C21 H21C . . 109.5 ?
H21A C21 H21B . . 109.5 ?
H21A C21 H21C . . 109.5 ?
H21B C21 H21C . . 109.5 ?
C18 C19A H19D . . 109.5 ?
C18 C19A H19E . . 109.5 ?
C18 C19A H19F . . 109.5 ?
H19D C19A H19E . . 109.5 ?
H19D C19A H19F . . 109.5 ?
H19E C19A H19F . . 109.5 ?
C18 C21A H21D . . 109.5 ?
C18 C21A H21E . . 109.5 ?
C18 C21A H21F . . 109.5 ?
H21D C21A H21E . . 109.5 ?
H21D C21A H21F . . 109.5 ?
H21E C21A H21F . . 109.5 ?
C18 C20A H20D . . 109.5 ?
C18 C20A H20E . . 109.5 ?
C18 C20A H20F . . 109.5 ?
H20D C20A H20E . . 109.5 ?
H20D C20A H20F . . 109.5 ?
H20E C20A H20F . . 109.5 ?

loop_
_geom_bond_atom_site_label_1
_geom_bond_atom_site_label_2
_geom_bond_site_symmetry_2
_geom_bond_distance
_geom_bond_publ_flag
Br1 C11 . 1.9039(18) ?
O1 C1 . 1.358(2) ?
O1 H1 . 0.855(10) ?
N1 C7 . 1.280(2) ?
N1 C8 . 1.425(2) ?
C1 C2 . 1.406(2) ?
C1 C6 . 1.410(3) ?
C2 C3 . 1.390(2) ?
C2 C14 . 1.544(2) ?
C3 H3 . 0.9500 ?
C3 C4 . 1.401(3) ?
C4 C5 . 1.380(3) ?
C4 C18 . 1.532(2) ?
C5 H5 . 0.9500 ?
C5 C6 . 1.397(3) ?
C6 C7 . 1.452(2) ?
C7 H7 . 0.9500 ?
C8 C9 . 1.388(3) ?
C8 C13 . 1.388(3) ?
C9 H9 . 0.9500 ?
C9 C10 . 1.383(3) ?
C10 H10 . 0.9500 ?
C10 C11 . 1.379(3) ?
C11 C12 . 1.379(3) ?
C12 H12 . 0.9500 ?
C12 C13 . 1.388(3) ?
C13 H13 . 0.9500 ?
C14 C15 . 1.530(3) ?
C14 C16 . 1.541(3) ?
C14 C17 . 1.537(3) ?
C15 H15A . 0.9800 ?
C15 H15B . 0.9800 ?
C15 H15C . 0.9800 ?
C16 H16A . 0.9800 ?
C16 H16B . 0.9800 ?
C16 H16C . 0.9800 ?
C17 H17A . 0.9800 ?
C17 H17B . 0.9800 ?
C17 H17C . 0.9800 ?
C18 C19 . 1.472(4) ?
C18 C20 . 1.506(4) ?
C18 C21 . 1.588(4) ?
C18 C19A . 1.533(5) ?
C18 C21A . 1.464(5) ?
C18 C20A . 1.595(4) ?
C19 H19A . 0.9800 ?
C19 H19B . 0.9800 ?
C19 H19C . 0.9800 ?
C20 H20A . 0.9800 ?
C20 H20B . 0.9800 ?
C20 H20C . 0.9800 ?
C21 H21A . 0.9800 ?
C21 H21B . 0.9800 ?
C21 H21C . 0.9800 ?
C19A H19D . 0.9800 ?
C19A H19E . 0.9800 ?
C19A H19F . 0.9800 ?
C21A H21D . 0.9800 ?
C21A H21E . 0.9800 ?
C21A H21F . 0.9800 ?
C20A H20D . 0.9800 ?
C20A H20E . 0.9800 ?
C20A H20F . 0.9800 ?

loop_
_geom_hbond_atom_site_label_D
_geom_hbond_atom_site_label_H
_geom_hbond_atom_site_label_A
_geom_hbond_site_symmetry_A
_geom_hbond_distance_DH
_geom_hbond_distance_HA
_geom_hbond_distance_DA
_geom_hbond_angle_DHA
_geom_hbond_publ_flag
O1 H1 N1 . 0.855(10) 1.826(15) 2.612(2) 152(3) yes

loop_
_geom_torsion_atom_site_label_1
_geom_torsion_atom_site_label_2
_geom_torsion_atom_site_label_3
_geom_torsion_atom_site_label_4
_geom_torsion_site_symmetry_1
_geom_torsion_site_symmetry_2
_geom_torsion_site_symmetry_3
_geom_torsion_site_symmetry_4
_geom_torsion
_geom_torsion_publ_flag
Br1 C11 C12 C13 . . . . 179.77(15) ?
O1 C1 C2 C3 . . . . 179.43(16) ?
O1 C1 C2 C14 . . . . -0.2(3) ?
O1 C1 C6 C5 . . . . -178.80(17) ?
O1 C1 C6 C7 . . . . 2.4(3) ?
N1 C8 C9 C10 . . . . -178.48(19) ?
N1 C8 C13 C12 . . . . 178.72(18) ?
C1 C2 C3 C4 . . . . -0.5(3) ?
C1 C2 C14 C15 . . . . 178.53(17) ?
C1 C2 C14 C16 . . . . 59.4(2) ?
C1 C2 C14 C17 . . . . -61.8(2) ?
C1 C6 C7 N1 . . . . -0.2(3) ?
C2 C1 C6 C5 . . . . 1.6(3) ?
C2 C1 C6 C7 . . . . -177.22(17) ?
C2 C3 C4 C5 . . . . 1.4(3) ?
C2 C3 C4 C18 . . . . -178.92(17) ?
C3 C2 C14 C15 . . . . -1.1(2) ?
C3 C2 C14 C16 . . . . -120.19(19) ?
C3 C2 C14 C17 . . . . 118.56(19) ?
C3 C4 C5 C6 . . . . -0.7(3) ?
C3 C4 C18 C19 . . . . 109.7(4) ?
C3 C4 C18 C20 . . . . -18.5(4) ?
C3 C4 C18 C21 . . . . -133.0(3) ?
C3 C4 C18 C19A . . . . 145.7(4) ?
C3 C4 C18 C21A . . . . -86.9(4) ?
C3 C4 C18 C20A . . . . 32.9(4) ?
C4 C5 C6 C1 . . . . -0.7(3) ?
C4 C5 C6 C7 . . . . 178.15(18) ?
C5 C4 C18 C19 . . . . -70.7(4) ?
C5 C4 C18 C20 . . . . 161.2(3) ?
C5 C4 C18 C21 . . . . 46.7(4) ?
C5 C4 C18 C19A . . . . -34.6(4) ?
C5 C4 C18 C21A . . . . 92.7(4) ?
C5 C4 C18 C20A . . . . -147.4(3) ?
C5 C6 C7 N1 . . . . -179.02(19) ?
C6 C1 C2 C3 . . . . -1.0(3) ?
C6 C1 C2 C14 . . . . 179.39(17) ?
C7 N1 C8 C9 . . . . 27.0(3) ?
C7 N1 C8 C13 . . . . -153.34(19) ?
C8 N1 C7 C6 . . . . 178.35(17) ?
C8 C9 C10 C11 . . . . -0.7(3) ?
C9 C8 C13 C12 . . . . -1.6(3) ?
C9 C10 C11 Br1 . . . . -179.53(16) ?
C9 C10 C11 C12 . . . . -0.7(3) ?
C10 C11 C12 C13 . . . . 0.9(3) ?
C11 C12 C13 C8 . . . . 0.2(3) ?
C13 C8 C9 C10 . . . . 1.8(3) ?
C14 C2 C3 C4 . . . . 179.08(17) ?
C18 C4 C5 C6 . . . . 179.59(18) ?

_cod_database_fobs_code 2022479
